data_9001717
loop_
_publ_author_name
'Banfield, J. F.'
'Bailey, S. W.'

_publ_section_title
;
 Formation of regularly interstatified serpentine-chlorite minerals by
 tetrahedral inversion in long-period serpentine polytypes
;
_journal_name_full 'American Mineralogist'
_journal_page_first 79
_journal_page_last 91
_journal_volume 81
_journal_year 1996
_chemical_formula_sum 'Mg3 O9 Si2'
_chemical_name_mineral Dozyite
_space_group_IT_number 8
_symmetry_space_group_name_Hall 'C -2y'
_symmetry_space_group_name_H-M 'C 1 m 1'
_cell_angle_alpha 90
_cell_angle_beta 90.00
_cell_angle_gamma 90
_cell_formula_units_Z 6
_cell_length_a 5.323
_cell_length_b 9.214
_cell_length_c 21.381
_cell_volume 1048.655
_database_code_amcsd 0001773
_exptl_crystal_density_diffrn 2.595
_cod_database_code 9001717

loop_
_space_group_symop_operation_xyz
x,y,z
1/2+x,1/2+y,z
x,-y,z
1/2+x,1/2-y,z

loop_
_atom_site_label
_atom_site_fract_x
_atom_site_fract_y
_atom_site_fract_z
Mg1 0.00000 0.00000 0.00000
Mg2 0.00000 0.33330 0.00000
O1 0.33330 0.00000 0.04930
O2 0.33330 0.33330 0.05130
Si1 0.33330 0.33330 0.12780
O3 0.83330 0.00000 0.15540
O4 0.08330 0.25000 0.15540
O5 0.66670 0.00000 0.28650
O6 0.66670 0.33330 0.28650
Mg3 0.00000 0.00000 0.33330
Mg4 0.00000 0.33330 0.33330
O7 0.00000 0.00000 0.38010
O8 0.33330 0.33330 0.38010
O9 0.16670 0.00000 0.51120
O10 0.41670 0.25000 0.51120
Si2 0.66670 0.33330 0.53880
O11 0.66670 0.00000 0.61730
O12 0.66670 0.33330 0.61530
Mg5 0.00000 0.00000 0.66670
Mg6 0.00000 0.33330 0.66670
O13 0.33330 0.00000 0.71350
O14 0.33330 0.33330 0.71350
O15 0.16670 0.00000 0.84460
O16 0.41670 0.25000 0.84460
Si3 0.66670 0.33330 0.87220
O17 0.66670 0.00000 0.95070
O18 0.66670 0.33330 0.94870

loop_
_cod_changelog_entry_id
_cod_changelog_entry_author
_cod_changelog_entry_date
_cod_changelog_entry_text
1
;cod-tools version 3.10.1
Id: cif_fix_AMCSD_atom_labels 10224 2024-08-07 11:09:31Z saulius
;
2024-08-07T19:38:16+03:00
;Changed the following '_atom_site_label' values:
the first duplicated label 'Mg'  converted to 'Mg1'
duplicated label 'Mg' at index 1 converted to 'Mg2'
the first duplicated label 'O'  converted to 'O1'
duplicated label 'O' at index 3 converted to 'O2'
duplicated label 'O' at index 5 converted to 'O3'
duplicated label 'O' at index 6 converted to 'O4'
duplicated label 'O' at index 7 converted to 'O5'
duplicated label 'O' at index 8 converted to 'O6'
duplicated label 'Mg' at index 9 converted to 'Mg3'
duplicated label 'Mg' at index 10 converted to 'Mg4'
duplicated label 'O' at index 11 converted to 'O7'
duplicated label 'O' at index 12 converted to 'O8'
duplicated label 'O' at index 13 converted to 'O9'
duplicated label 'O' at index 14 converted to 'O10'
the first duplicated label 'Si'  converted to 'Si1'
duplicated label 'Si' at index 15 converted to 'Si2'
duplicated label 'O' at index 16 converted to 'O11'
duplicated label 'O' at index 17 converted to 'O12'
duplicated label 'Mg' at index 18 converted to 'Mg5'
duplicated label 'Mg' at index 19 converted to 'Mg6'
duplicated label 'O' at index 20 converted to 'O13'
duplicated label 'O' at index 21 converted to 'O14'
duplicated label 'O' at index 22 converted to 'O15'
duplicated label 'O' at index 23 converted to 'O16'
duplicated label 'Si' at index 24 converted to 'Si3'
duplicated label 'O' at index 25 converted to 'O17'
duplicated label 'O' at index 26 converted to 'O18'
;

loop_
_cod_related_entry_id
_cod_related_entry_database
_cod_related_entry_code
1 AMCSD 0001773
